data_4506108
loop_
_publ_author_name
'Prakash, M. Jaya'
'Oliver, Allen G.'
'Sevov, Slavi C.'

_publ_section_title
;
 Guest--Host Frameworks of the Anionic Metal Complex [Fe(ox)3]3-and
 Cationic Bipyridinium-Based Linkers Bonded by Charge-Assisted Hydrogen
 Bonds
;
_journal_issue 5
_journal_name_full 'Crystal Growth &amp; Design'
_journal_page_first 2684
_journal_paper_doi 10.1021/cg300293j
_journal_volume 12
_journal_year 2012
_chemical_formula_sum 'C29.89 H27 Fe N4 O13.77'
_chemical_formula_weight 718.34
_chemical_name_systematic
; 
 ? 
;
_space_group_IT_number 2
_symmetry_cell_setting triclinic
_symmetry_space_group_name_Hall '-P 1'
_symmetry_space_group_name_H-M 'P -1'
_atom_sites_solution_hydrogens geom
_atom_sites_solution_primary direct
_atom_sites_solution_secondary difmap
_audit_creation_method SHELXL-97
_cell_angle_alpha 101.756(3)
_cell_angle_beta 101.914(3)
_cell_angle_gamma 101.952(3)
_cell_formula_units_Z 2
_cell_length_a 9.9383(15)
_cell_length_b 11.9425(18)
_cell_length_c 13.675(2)
_cell_measurement_reflns_used 5291
_cell_measurement_temperature 120(2)
_cell_measurement_theta_max 26.26
_cell_measurement_theta_min 2.43
_cell_volume 1501.3(4)
_computing_cell_refinement 'Bruker SMART'
_computing_data_collection 'Bruker SMART'
_computing_data_reduction 'Bruker SHELXTL-V5.1'
_computing_molecular_graphics Diamond
_computing_publication_material 'SHELXL-97 (Sheldrick, 1997)'
_computing_structure_refinement 'SHELXL-97 (Sheldrick, 2008)'
_computing_structure_solution 'SHELXS-97 (Sheldrick, 2008)'
_diffrn_ambient_temperature 120(2)
_diffrn_detector_area_resol_mean 8.33
_diffrn_measured_fraction_theta_full 0.987
_diffrn_measured_fraction_theta_max 0.987
_diffrn_measurement_device_type 'CCD area detector'
_diffrn_measurement_method 'phi and omega scans'
_diffrn_radiation_monochromator graphite
_diffrn_radiation_source 'fine-focus sealed tube'
_diffrn_radiation_type MoK\a
_diffrn_radiation_wavelength 0.71073
_diffrn_reflns_av_R_equivalents 0.0267
_diffrn_reflns_av_sigmaI/netI 0.0335
_diffrn_reflns_limit_h_max 12
_diffrn_reflns_limit_h_min -12
_diffrn_reflns_limit_k_max 14
_diffrn_reflns_limit_k_min -14
_diffrn_reflns_limit_l_max 17
_diffrn_reflns_limit_l_min -17
_diffrn_reflns_number 17277
_diffrn_reflns_theta_full 26.45
_diffrn_reflns_theta_max 26.45
_diffrn_reflns_theta_min 1.58
_exptl_absorpt_coefficient_mu 0.583
_exptl_absorpt_correction_T_max 0.9451
_exptl_absorpt_correction_T_min 0.9110
_exptl_absorpt_correction_type multi-scan
_exptl_absorpt_process_details 'Blessing, R.H. (1995) Acta Cryst. A51, 33-38'
_exptl_crystal_colour 'light green'
_exptl_crystal_density_diffrn 1.589
_exptl_crystal_density_meas ?
_exptl_crystal_density_method 'not measured'
_exptl_crystal_description block
_exptl_crystal_F_000 741
_exptl_crystal_size_max 0.16
_exptl_crystal_size_mid 0.15
_exptl_crystal_size_min 0.10
_refine_diff_density_max 1.357
_refine_diff_density_min -0.531
_refine_diff_density_rms 0.072
_refine_ls_extinction_method none
_refine_ls_goodness_of_fit_ref 1.056
_refine_ls_hydrogen_treatment constr
_refine_ls_matrix_type full
_refine_ls_number_parameters 525
_refine_ls_number_reflns 6098
_refine_ls_number_restraints 0
_refine_ls_restrained_S_all 1.056
_refine_ls_R_factor_all 0.0669
_refine_ls_R_factor_gt 0.0535
_refine_ls_shift/su_max 0.007
_refine_ls_shift/su_mean 0.000
_refine_ls_structure_factor_coef Fsqd
_refine_ls_weighting_details 'calc w=1/[\s^2^(Fo^2^)+(0.0576P)^2^+2.4414P] where P=(Fo^2^+2Fc^2^)/3'
_refine_ls_weighting_scheme calc
_refine_ls_wR_factor_gt 0.1299
_refine_ls_wR_factor_ref 0.1388
_reflns_number_gt 5074
_reflns_number_total 6098
_reflns_threshold_expression >2sigma(I)
_cod_data_source_file cg300293j_si_002.cif
_cod_data_source_block 2
_cod_depositor_comments
;
The following automatic conversions were performed:

'_exptl_crystal_density_meas' value 'not measured' was changed to '?'
- the value is perceived as not measured.

Automatic conversion script
Id: cif_fix_values 3008 2015-01-20 13:52:24Z robertas 
;
_cod_original_cell_volume 1501.2(4)
_cod_original_sg_symbol_H-M P-1
_cod_database_code 4506108

loop_
_symmetry_equiv_pos_as_xyz
'x, y, z'
'-x, -y, -z'

loop_
_atom_site_label
_atom_site_type_symbol
_atom_site_fract_x
_atom_site_fract_y
_atom_site_fract_z
_atom_site_U_iso_or_equiv
_atom_site_adp_type
_atom_site_occupancy
_atom_site_symmetry_multiplicity
_atom_site_calc_flag
_atom_site_refinement_flags
_atom_site_disorder_assembly
_atom_site_disorder_group
Fe1 Fe 0.38245(5) 0.87242(4) 0.71203(4) 0.02203(16) Uani 0.8862(17) 1 d P A 1
O1 O 0.3317(2) 0.9031(2) 0.84641(19) 0.0303(5) Uani 0.8862(17) 1 d P A 1
O2 O 0.3778(3) 0.8680(3) 1.0021(2) 0.0537(8) Uani 0.8862(17) 1 d P A 1
O3 O 0.5398(2) 0.8253(2) 0.79863(18) 0.0306(5) Uani 0.8862(17) 1 d P A 1
O4 O 0.5881(4) 0.7665(4) 0.9438(3) 0.0838(14) Uani 0.8862(17) 1 d P A 1
O5 O 0.4789(2) 0.84876(19) 0.59572(19) 0.0249(5) Uani 0.8862(17) 1 d P A 1
O6 O 0.6585(3) 0.9450(2) 0.5446(3) 0.0284(6) Uani 0.8862(17) 1 d P A 1
O7 O 0.4725(3) 1.0415(2) 0.7217(2) 0.0293(6) Uani 0.8862(17) 1 d P A 1
O8 O 0.6305(4) 1.1537(4) 0.6629(4) 0.0304(8) Uani 0.8862(17) 1 d P A 1
O9 O 0.1897(3) 0.8891(2) 0.6440(3) 0.0255(6) Uani 0.8862(17) 1 d P A 1
O10 O -0.0377(7) 0.7942(6) 0.6087(5) 0.0247(11) Uani 0.8862(17) 1 d P A 1
O11 O 0.2721(2) 0.70048(19) 0.66471(18) 0.0247(5) Uani 0.8862(17) 1 d P A 1
O12 O 0.0470(3) 0.5887(3) 0.6121(3) 0.0332(7) Uani 0.8862(17) 1 d P A 1
C1 C 0.4013(4) 0.8658(4) 0.9181(3) 0.0360(9) Uani 0.8862(17) 1 d P A 1
C2 C 0.5215(4) 0.8138(4) 0.8871(3) 0.0418(10) Uani 0.8862(17) 1 d P A 1
C3 C 0.5685(3) 0.9416(3) 0.5938(3) 0.0209(6) Uani 0.8862(17) 1 d P A 1
C4 C 0.5590(4) 1.0583(4) 0.6643(4) 0.0232(9) Uani 0.8862(17) 1 d P A 1
C5 C 0.0877(4) 0.8002(4) 0.6302(3) 0.0205(10) Uani 0.8862(17) 1 d P A 1
C6 C 0.1366(4) 0.6832(3) 0.6358(3) 0.0208(6) Uani 0.8862(17) 1 d P A 1
Fe1A Fe 0.3977(5) 0.9183(5) 0.7844(4) 0.0444(16) Uiso 0.1138(17) 1 d P . 2
O1A O 0.329(3) 0.975(2) 0.920(2) 0.056(6) Uiso 0.1138(17) 1 d P A 2
O2A O 0.421(3) 1.064(2) 1.089(2) 0.059(7) Uiso 0.1138(17) 1 d P . 2
O5A O 0.500(2) 0.8727(19) 0.6628(19) 0.038(5) Uiso 0.1138(17) 1 d P A 2
O6A O 0.660(3) 0.956(2) 0.588(2) 0.036(7) Uiso 0.1138(17) 1 d P A 2
O7A O 0.485(3) 1.085(3) 0.762(2) 0.052(8) Uiso 0.1138(17) 1 d P A 2
O8A O 0.636(5) 1.179(4) 0.688(3) 0.044(13) Uiso 0.1138(17) 1 d P A 2
O9A O 0.195(3) 0.904(3) 0.683(2) 0.033(8) Uiso 0.1138(17) 1 d P A 2
O10A O -0.053(7) 0.780(6) 0.617(5) 0.041(18) Uiso 0.1138(17) 1 d P A 2
O11A O 0.294(3) 0.736(2) 0.7519(19) 0.048(6) Uiso 0.1138(17) 1 d P A 2
O12A O 0.086(4) 0.598(3) 0.646(2) 0.047(10) Uiso 0.1138(17) 1 d P A 2
C1A C 0.425(4) 1.013(3) 1.001(3) 0.053(9) Uiso 0.1138(17) 1 d P . 2
C3A C 0.580(3) 0.974(3) 0.644(3) 0.031(8) Uiso 0.1138(17) 1 d P A 2
C4A C 0.562(6) 1.085(5) 0.696(4) 0.043(16) Uiso 0.1138(17) 1 d P A 2
C5A C 0.103(4) 0.769(3) 0.632(3) 0.016(9) Uiso 0.1138(17) 1 d P A 2
C6A C 0.184(6) 0.699(5) 0.685(4) 0.065(13) Uiso 0.1138(17) 1 d P A 2
N1 N 0.9704(3) 1.2137(2) 0.87312(19) 0.0302(6) Uani 1 1 d . . .
H1 H 0.9649 1.2862 0.8728 0.036 Uiso 1 1 calc R . .
N2 N 0.9406(3) 0.4286(2) 0.8700(2) 0.0342(6) Uani 1 1 d . . .
C11 C 0.8535(4) 1.1323(3) 0.8701(2) 0.0304(7) Uani 1 1 d . . .
H11 H 0.7664 1.1536 0.8692 0.036 Uiso 1 1 calc R . .
C12 C 0.8592(3) 1.0171(3) 0.8682(2) 0.0286(6) Uani 1 1 d . . .
H12 H 0.7761 0.9593 0.8656 0.034 Uiso 1 1 calc R . .
C13 C 0.9866(3) 0.9861(2) 0.8699(2) 0.0255(6) Uani 1 1 d . . .
C14 C 1.1064(3) 1.0738(3) 0.8745(2) 0.0285(6) Uani 1 1 d . . .
H14 H 1.1953 1.0553 0.8762 0.034 Uiso 1 1 calc R . .
C15 C 1.0952(4) 1.1870(3) 0.8766(2) 0.0311(7) Uani 1 1 d . . .
H15 H 1.1771 1.2470 0.8806 0.037 Uiso 1 1 calc R . .
C16 C 1.0026(3) 0.8666(3) 0.8700(2) 0.0267(6) Uani 1 1 d . . .
H16 H 1.0923 0.8521 0.8668 0.032 Uiso 1 1 calc R . .
C17 C 0.9013(3) 0.7774(3) 0.8742(2) 0.0268(6) Uani 1 1 d . . .
H17 H 0.8115 0.7916 0.8775 0.032 Uiso 1 1 calc R . .
C18 C 0.8179(4) 0.4577(3) 0.8710(3) 0.0376(8) Uani 1 1 d . . .
H18 H 0.7372 0.3979 0.8695 0.045 Uiso 1 1 calc R . .
C19 C 0.8033(4) 0.5704(3) 0.8743(2) 0.0318(7) Uani 1 1 d . . .
H19 H 0.7147 0.5877 0.8765 0.038 Uiso 1 1 calc R . .
C20 C 0.9184(3) 0.6585(3) 0.8742(2) 0.0288(6) Uani 1 1 d . . .
C21 C 1.0472(4) 0.6283(3) 0.8736(2) 0.0325(7) Uani 1 1 d . . .
H21 H 1.1292 0.6861 0.8743 0.039 Uiso 1 1 calc R . .
C22 C 1.0538(4) 0.5136(3) 0.8722(3) 0.0361(7) Uani 1 1 d . . .
H22 H 1.1419 0.4942 0.8727 0.043 Uiso 1 1 calc R . .
O1W O 0.4634(5) 0.2578(3) 0.8606(2) 0.0854(12) Uani 1 1 d . . .
O2W O 0.3836(5) 0.4692(5) 0.8973(4) 0.1162(16) Uani 1 1 d . . .
N3 N 0.7556(4) 0.6014(4) 0.6075(4) 0.0256(7) Uani 0.8862(17) 1 d P A 1
H3 H 0.8318 0.6515 0.6038 0.031 Uiso 0.8862(17) 1 calc PR A 1
N4 N -0.1019(4) 0.1246(4) 0.6065(3) 0.0241(9) Uani 0.8862(17) 1 d P A 1
H4 H -0.1860 0.0749 0.5943 0.029 Uiso 0.8862(17) 1 calc PR A 1
C31 C 0.6592(4) 0.6431(3) 0.6468(3) 0.0327(9) Uani 0.8862(17) 1 d P A 1
H31 H 0.6718 0.7261 0.6693 0.039 Uiso 0.8862(17) 1 calc PR A 1
C32 C 0.5405(4) 0.5658(5) 0.6552(3) 0.0401(10) Uani 0.8862(17) 1 d P A 1
H32 H 0.4720 0.5954 0.6845 0.048 Uiso 0.8862(17) 1 calc PR A 1
C33 C 0.5216(4) 0.4445(4) 0.6205(3) 0.0359(9) Uani 0.8862(17) 1 d P A 1
C34 C 0.6239(4) 0.4061(3) 0.5794(3) 0.0362(9) Uani 0.8862(17) 1 d P A 1
H34 H 0.6136 0.3236 0.5549 0.043 Uiso 0.8862(17) 1 calc PR A 1
C35 C 0.7399(4) 0.4855(4) 0.5734(3) 0.0304(9) Uani 0.8862(17) 1 d P A 1
H35 H 0.8101 0.4581 0.5447 0.037 Uiso 0.8862(17) 1 calc PR A 1
C36 C 0.3964(5) 0.3467(4) 0.6207(3) 0.0457(10) Uani 0.8862(17) 1 d P A 1
H36 H 0.4007 0.2665 0.6037 0.055 Uiso 0.8862(17) 1 calc PR A 1
C37 C 0.2854(5) 0.3710(4) 0.6434(3) 0.0446(10) Uani 0.8862(17) 1 d P A 1
H37 H 0.2857 0.4517 0.6664 0.053 Uiso 0.8862(17) 1 calc PR A 1
C38 C -0.0935(4) 0.2394(4) 0.6168(3) 0.0327(10) Uani 0.8862(17) 1 d P A 1
H38 H -0.1772 0.2667 0.6134 0.039 Uiso 0.8862(17) 1 calc PR A 1
C39 C 0.0342(5) 0.3176(3) 0.6320(3) 0.0362(10) Uani 0.8862(17) 1 d P A 1
H39 H 0.0398 0.3996 0.6404 0.043 Uiso 0.8862(17) 1 calc PR A 1
C40 C 0.1565(5) 0.2780(4) 0.6352(3) 0.0335(10) Uani 0.8862(17) 1 d P A 1
C41 C 0.1448(4) 0.1577(3) 0.6289(3) 0.0299(10) Uani 0.8862(17) 1 d P A 1
H41 H 0.2271 0.1281 0.6347 0.036 Uiso 0.8862(17) 1 calc PR A 1
C42 C 0.0126(6) 0.0828(3) 0.6140(4) 0.0249(8) Uani 0.8862(17) 1 d P A 1
H42 H 0.0033 0.0009 0.6091 0.030 Uiso 0.8862(17) 1 calc PR A 1
N3A N 0.770(2) 0.611(2) 0.617(3) 0.020 Uiso 0.1138(17) 1 d PG A 2
H3A H 0.8537 0.6465 0.6102 0.024 Uiso 0.1138(17) 1 calc PR A 2
C31A C 0.675(3) 0.6760(16) 0.640(2) 0.020 Uiso 0.1138(17) 1 d PG A 2
H31A H 0.7000 0.7593 0.6484 0.024 Uiso 0.1138(17) 1 calc PR A 2
C32A C 0.544(2) 0.6195(19) 0.6501(17) 0.020 Uiso 0.1138(17) 1 d PG A 2
H32A H 0.4787 0.6641 0.6658 0.024 Uiso 0.1138(17) 1 calc PR A 2
C33A C 0.5076(19) 0.498(2) 0.6374(17) 0.020 Uiso 0.1138(17) 1 d PG A 2
C34A C 0.603(3) 0.4323(15) 0.6144(17) 0.020 Uiso 0.1138(17) 1 d PG A 2
H34A H 0.5781 0.3490 0.6057 0.024 Uiso 0.1138(17) 1 calc PR A 2
C35A C 0.734(2) 0.489(2) 0.604(2) 0.020 Uiso 0.1138(17) 1 d PG A 2
H35A H 0.7994 0.4442 0.5883 0.024 Uiso 0.1138(17) 1 calc PR A 2
C36A C 0.373(3) 0.428(2) 0.6431(18) 0.020 Uiso 0.1138(17) 1 d P A 2
H36A H 0.3090 0.4733 0.6578 0.024 Uiso 0.1138(17) 1 calc PR A 2
C37A C 0.316(3) 0.301(2) 0.6310(19) 0.020 Uiso 0.1138(17) 1 d P A 2
H37A H 0.3810 0.2532 0.6227 0.024 Uiso 0.1138(17) 1 calc PR A 2
N4A N -0.095(3) 0.130(3) 0.626(3) 0.020 Uiso 0.1138(17) 1 d PG A 2
H4A H -0.1827 0.0952 0.6252 0.024 Uiso 0.1138(17) 1 calc PR A 2
C38A C -0.055(3) 0.252(3) 0.637(2) 0.020 Uiso 0.1138(17) 1 d PG A 2
H38A H -0.1230 0.2968 0.6429 0.024 Uiso 0.1138(17) 1 calc PR A 2
C39A C 0.083(3) 0.3069(19) 0.639(2) 0.020 Uiso 0.1138(17) 1 d PG A 2
H39A H 0.1100 0.3899 0.6460 0.024 Uiso 0.1138(17) 1 calc PR A 2
C40A C 0.182(2) 0.241(2) 0.6300(18) 0.020 Uiso 0.1138(17) 1 d PG A 2
C41A C 0.142(3) 0.119(2) 0.619(3) 0.020 Uiso 0.1138(17) 1 d PG A 2
H41A H 0.2096 0.0743 0.6135 0.024 Uiso 0.1138(17) 1 calc PR A 2
C42A C 0.004(4) 0.064(2) 0.618(3) 0.020 Uiso 0.1138(17) 1 d PG A 2
H42A H -0.0234 -0.0188 0.6104 0.024 Uiso 0.1138(17) 1 calc PR A 2

loop_
_atom_site_aniso_label
_atom_site_aniso_U_11
_atom_site_aniso_U_22
_atom_site_aniso_U_33
_atom_site_aniso_U_23
_atom_site_aniso_U_13
_atom_site_aniso_U_12
Fe1 0.0158(2) 0.0209(3) 0.0300(3) 0.0076(2) 0.00800(18) 0.00279(17)
O1 0.0235(12) 0.0376(14) 0.0339(13) 0.0085(11) 0.0149(10) 0.0101(10)
O2 0.0387(16) 0.095(3) 0.0374(16) 0.0215(16) 0.0200(13) 0.0238(16)
O3 0.0163(11) 0.0451(15) 0.0314(13) 0.0100(11) 0.0071(9) 0.0089(10)
O4 0.062(2) 0.182(5) 0.058(2) 0.072(3) 0.0330(18) 0.083(3)
O5 0.0242(12) 0.0207(11) 0.0288(13) 0.0053(10) 0.0092(10) 0.0026(9)
O6 0.0256(13) 0.0286(14) 0.0311(16) 0.0056(12) 0.0129(13) 0.0043(10)
O7 0.0259(13) 0.0218(13) 0.0404(16) 0.0041(13) 0.0171(12) 0.0021(10)
O8 0.0311(17) 0.0195(18) 0.043(2) 0.0107(18) 0.0145(16) 0.0048(14)
O9 0.0219(13) 0.0189(13) 0.038(2) 0.0126(14) 0.0078(13) 0.0047(10)
O10 0.019(2) 0.0227(19) 0.034(2) 0.0112(17) 0.0078(15) 0.0044(14)
O11 0.0166(11) 0.0216(11) 0.0390(14) 0.0106(10) 0.0091(10) 0.0068(9)
O12 0.0233(16) 0.0184(14) 0.055(2) 0.0088(14) 0.0065(16) 0.0026(11)
C1 0.0227(17) 0.054(2) 0.0317(19) 0.0111(17) 0.0095(15) 0.0096(16)
C2 0.0233(18) 0.073(3) 0.038(2) 0.023(2) 0.0122(16) 0.0178(19)
C3 0.0166(17) 0.0199(16) 0.025(2) 0.0053(15) 0.0036(13) 0.0034(12)
C4 0.0171(18) 0.021(2) 0.034(3) 0.009(2) 0.0074(17) 0.0074(15)
C5 0.024(2) 0.0132(19) 0.032(2) 0.0117(16) 0.0110(14) 0.0120(16)
C6 0.0194(16) 0.0175(16) 0.0278(19) 0.0077(14) 0.0079(15) 0.0061(13)
N1 0.0494(16) 0.0171(12) 0.0254(13) 0.0072(10) 0.0084(11) 0.0113(11)
N2 0.0516(17) 0.0201(13) 0.0317(14) 0.0087(11) 0.0076(12) 0.0121(12)
C11 0.0392(18) 0.0258(15) 0.0286(16) 0.0096(13) 0.0062(13) 0.0137(13)
C12 0.0331(16) 0.0211(14) 0.0279(15) 0.0059(12) 0.0034(12) 0.0044(12)
C13 0.0380(17) 0.0211(14) 0.0188(13) 0.0061(11) 0.0076(12) 0.0095(12)
C14 0.0349(16) 0.0262(15) 0.0274(15) 0.0083(12) 0.0115(13) 0.0095(13)
C15 0.0431(18) 0.0230(15) 0.0287(16) 0.0083(12) 0.0137(14) 0.0059(13)
C16 0.0317(16) 0.0237(15) 0.0270(15) 0.0072(12) 0.0080(12) 0.0109(12)
C17 0.0309(16) 0.0239(15) 0.0270(15) 0.0082(12) 0.0072(12) 0.0091(12)
C18 0.045(2) 0.0247(16) 0.0395(19) 0.0126(14) 0.0031(15) 0.0059(14)
C19 0.0381(18) 0.0244(15) 0.0323(16) 0.0094(13) 0.0057(13) 0.0085(13)
C20 0.0390(17) 0.0233(15) 0.0234(14) 0.0058(12) 0.0042(13) 0.0106(13)
C21 0.0394(18) 0.0236(15) 0.0362(17) 0.0101(13) 0.0122(14) 0.0072(13)
C22 0.050(2) 0.0279(17) 0.0370(18) 0.0113(14) 0.0140(15) 0.0189(15)
O1W 0.151(4) 0.061(2) 0.0486(18) 0.0196(16) 0.023(2) 0.036(2)
O2W 0.090(3) 0.141(4) 0.110(3) 0.002(3) 0.010(3) 0.059(3)
N3 0.0195(15) 0.0250(16) 0.0294(18) 0.0107(14) 0.0028(13) -0.0003(12)
N4 0.0234(14) 0.0227(15) 0.027(3) 0.0097(16) 0.0085(14) 0.0028(11)
C31 0.029(2) 0.029(2) 0.037(2) 0.0064(18) 0.0000(16) 0.0106(17)
C32 0.0221(18) 0.064(3) 0.034(2) 0.008(2) 0.0062(15) 0.016(2)
C33 0.029(2) 0.045(2) 0.0290(19) 0.0166(18) 0.0005(15) -0.0012(18)
C34 0.035(2) 0.0253(19) 0.041(2) 0.0090(16) 0.0000(17) 0.0027(15)
C35 0.0281(18) 0.0293(18) 0.032(2) 0.0066(17) 0.0063(17) 0.0065(14)
C36 0.056(3) 0.044(2) 0.037(2) 0.0077(19) 0.0018(19) 0.023(2)
C37 0.050(3) 0.045(2) 0.037(2) 0.0102(18) 0.0098(19) 0.009(2)
C38 0.038(2) 0.0241(19) 0.043(3) 0.0151(18) 0.016(2) 0.0118(19)
C39 0.051(3) 0.0213(18) 0.039(2) 0.0110(15) 0.017(2) 0.0058(18)
C40 0.036(2) 0.036(2) 0.0236(17) 0.0098(16) 0.0077(15) -0.0047(18)
C41 0.0239(17) 0.042(3) 0.0272(19) 0.011(2) 0.0093(14) 0.010(2)
C42 0.031(2) 0.0221(19) 0.0242(17) 0.0085(16) 0.0092(14) 0.0086(16)

loop_
_atom_type_symbol
_atom_type_description
_atom_type_scat_dispersion_real
_atom_type_scat_dispersion_imag
_atom_type_scat_source
C C 0.0033 0.0016 'International Tables Vol C Tables 4.2.6.8 and 6.1.1.4'
H H 0.0000 0.0000 'International Tables Vol C Tables 4.2.6.8 and 6.1.1.4'
N N 0.0061 0.0033 'International Tables Vol C Tables 4.2.6.8 and 6.1.1.4'
O O 0.0106 0.0060 'International Tables Vol C Tables 4.2.6.8 and 6.1.1.4'
Fe Fe 0.3463 0.8444 'International Tables Vol C Tables 4.2.6.8 and 6.1.1.4'

loop_
_geom_angle_atom_site_label_1
_geom_angle_atom_site_label_2
_geom_angle_atom_site_label_3
_geom_angle
_geom_angle_site_symmetry_3
O1 Fe1 O7 96.02(11) .
O1 Fe1 O3 80.53(10) .
O7 Fe1 O3 102.41(11) .
O1 Fe1 O11 95.05(10) .
O7 Fe1 O11 165.61(11) .
O3 Fe1 O11 88.46(10) .
O1 Fe1 O9 88.29(13) .
O7 Fe1 O9 90.99(11) .
O3 Fe1 O9 163.32(11) .
O11 Fe1 O9 80.17(10) .
O1 Fe1 O5 167.09(10) .
O7 Fe1 O5 80.64(10) .
O3 Fe1 O5 87.98(10) .
O11 Fe1 O5 90.48(9) .
O9 Fe1 O5 104.17(12) .
C1 O1 Fe1 116.1(2) .
C2 O3 Fe1 114.5(2) .
C3 O5 Fe1 114.4(2) .
C4 O7 Fe1 115.5(3) .
C5 O9 Fe1 114.7(3) .
C6 O11 Fe1 114.6(2) .
O2 C1 O1 125.6(3) .
O2 C1 C2 121.2(3) .
O1 C1 C2 113.2(3) .
O4 C2 O3 125.7(4) .
O4 C2 C1 120.4(3) .
O3 C2 C1 113.8(3) .
O6 C3 O5 126.3(3) .
O6 C3 C4 119.6(3) .
O5 C3 C4 114.1(3) .
O8 C4 O7 125.9(5) .
O8 C4 C3 120.4(4) .
O7 C4 C3 113.7(3) .
O10 C5 O9 127.8(6) .
O10 C5 C6 118.7(5) .
O9 C5 C6 113.3(3) .
O12 C6 O11 127.0(3) .
O12 C6 C5 119.4(3) .
O11 C6 C5 113.6(3) .
O7A Fe1A O11A 160.7(11) .
O7A Fe1A O1A 99.3(11) .
O11A Fe1A O1A 96.9(10) .
O7A Fe1A O9A 91.8(12) .
O11A Fe1A O9A 77.1(11) .
O1A Fe1A O9A 92.7(10) .
O7A Fe1A O5A 77.4(10) .
O11A Fe1A O5A 87.9(9) .
O1A Fe1A O5A 171.1(10) .
O9A Fe1A O5A 95.6(9) .
O7A Fe1A O2A 92.5(11) 2_677
O11A Fe1A O2A 101.4(10) 2_677
O1A Fe1A O2A 76.0(10) 2_677
O9A Fe1A O2A 168.4(10) 2_677
O5A Fe1A O2A 95.8(9) 2_677
C1A O1A Fe1A 115(2) .
C1A O2A Fe1A 116(2) 2_677
C3A O5A Fe1A 112(2) .
C4A O7A Fe1A 116(3) .
C5A O9A Fe1A 113(2) .
C6A O11A Fe1A 118(3) .
O1A C1A O2A 129(4) .
O1A C1A C1A 118(4) 2_677
O2A C1A C1A 113(4) 2_677
O6A C3A O5A 116(3) .
O6A C3A C4A 128(4) .
O5A C3A C4A 116(4) .
O8A C4A O7A 122(4) .
O8A C4A C3A 119(5) .
O7A C4A C3A 118(5) .
C6A C5A O10A 134(4) .
C6A C5A O9A 104(3) .
O10A C5A O9A 103(3) .
O11A C6A O12A 137(5) .
O11A C6A C5A 127(4) .
O12A C6A C5A 96(4) .
C15 N1 C11 121.3(3) .
C18 N2 C22 118.1(3) .
N1 C11 C12 120.2(3) .
C11 C12 C13 119.9(3) .
C12 C13 C14 118.3(3) .
C12 C13 C16 123.4(3) .
C14 C13 C16 118.3(3) .
C15 C14 C13 119.6(3) .
N1 C15 C14 120.8(3) .
C17 C16 C13 124.8(3) .
C16 C17 C20 124.4(3) .
N2 C18 C19 122.9(3) .
C18 C19 C20 119.6(3) .
C19 C20 C21 117.5(3) .
C19 C20 C17 119.5(3) .
C21 C20 C17 123.0(3) .
C22 C21 C20 119.3(3) .
N2 C22 C21 122.5(3) .
C31 N3 C35 121.6(3) .
C42 N4 C38 122.0(3) .
N3 C31 C32 120.0(4) .
C31 C32 C33 119.6(4) .
C34 C33 C32 118.0(3) .
C34 C33 C36 115.0(4) .
C32 C33 C36 127.0(4) .
C35 C34 C33 120.4(4) .
N3 C35 C34 120.4(4) .
C37 C36 C33 120.8(4) .
C36 C37 C40 122.4(5) .
N4 C38 C39 120.3(4) .
C38 C39 C40 120.1(3) .
C39 C40 C41 118.0(3) .
C39 C40 C37 114.2(4) .
C41 C40 C37 127.7(4) .
C42 C41 C40 119.1(3) .
N4 C42 C41 120.2(3) .
C31A N3A C35A 120.0 .
N3A C31A C32A 120.0 .
C33A C32A C31A 120.0 .
C34A C33A C32A 120.0 .
C34A C33A C36A 114.4(19) .
C32A C33A C36A 125.6(18) .
C33A C34A C35A 120.0 .
C34A C35A N3A 120.0 .
C33A C36A C37A 133(2) .
C40A C37A C36A 129(3) .
C38A N4A C42A 120.0 .
C39A C38A N4A 120.0 .
C38A C39A C40A 120.0 .
C37A C40A C41A 123(2) .
C37A C40A C39A 117(2) .
C41A C40A C39A 120.0 .
C40A C41A C42A 120.0 .
C41A C42A N4A 120.0 .

loop_
_geom_bond_atom_site_label_1
_geom_bond_atom_site_label_2
_geom_bond_distance
_geom_bond_site_symmetry_2
Fe1 O1 1.987(2) .
Fe1 O7 1.998(3) .
Fe1 O3 2.009(2) .
Fe1 O11 2.018(2) .
Fe1 O9 2.018(3) .
Fe1 O5 2.022(2) .
O1 C1 1.289(4) .
O2 C1 1.214(4) .
O3 C2 1.290(4) .
O4 C2 1.216(5) .
O5 C3 1.279(4) .
O6 C3 1.225(5) .
O7 C4 1.292(5) .
O8 C4 1.218(6) .
O9 C5 1.259(5) .
O10 C5 1.203(8) .
O11 C6 1.282(4) .
O12 C6 1.218(5) .
C1 C2 1.550(5) .
C3 C4 1.557(6) .
C5 C6 1.582(5) .
Fe1A O7A 2.11(3) .
Fe1A O11A 2.12(2) .
Fe1A O1A 2.13(3) .
Fe1A O9A 2.15(3) .
Fe1A O5A 2.16(2) .
Fe1A O2A 2.17(3) 2_677
O1A C1A 1.24(4) .
O2A C1A 1.26(4) .
O2A Fe1A 2.17(3) 2_677
O5A C3A 1.40(4) .
O6A C3A 1.23(4) .
O7A C4A 1.30(6) .
O8A C4A 1.25(7) .
O9A C5A 1.61(5) .
O10A C5A 1.55(7) .
O11A C6A 1.20(6) .
O12A C6A 1.31(6) .
C1A C1A 1.58(7) 2_677
C3A C4A 1.44(5) .
C5A C6A 1.47(6) .
N1 C15 1.338(4) .
N1 C11 1.339(4) .
N2 C18 1.337(5) .
N2 C22 1.341(4) .
C11 C12 1.384(4) .
C12 C13 1.387(4) .
C13 C14 1.395(4) .
C13 C16 1.469(4) .
C14 C15 1.375(4) .
C16 C17 1.325(4) .
C17 C20 1.465(4) .
C18 C19 1.376(4) .
C19 C20 1.385(4) .
C20 C21 1.401(5) .
C21 C22 1.381(4) .
N3 C31 1.325(5) .
N3 C35 1.333(5) .
N4 C42 1.327(4) .
N4 C38 1.333(4) .
C31 C32 1.380(6) .
C32 C33 1.390(6) .
C33 C34 1.372(6) .
C33 C36 1.521(6) .
C34 C35 1.361(5) .
C36 C37 1.279(6) .
C37 C40 1.479(6) .
C38 C39 1.360(6) .
C39 C40 1.388(6) .
C40 C41 1.400(6) .
C41 C42 1.378(5) .
N3A C31A 1.3900 .
N3A C35A 1.3900 .
C31A C32A 1.3900 .
C32A C33A 1.3900 .
C33A C34A 1.3900 .
C33A C36A 1.45(3) .
C34A C35A 1.3900 .
C36A C37A 1.47(4) .
C37A C40A 1.37(3) .
N4A C38A 1.3900 .
N4A C42A 1.3900 .
C38A C39A 1.3900 .
C39A C40A 1.3900 .
C40A C41A 1.3900 .
C41A C42A 1.3900 .
